data_2001598
loop_
_publ_author_name
'Kabe\<sov\'a, M.'
'Jor\'ik, V.'
'Dunaj-Jur\<co, M.'

_publ_section_title
;
 Structure of bis[(bipyridyl)dicyanatocopper(II)](<i>Cu</i>--<i>Cu</i>)
;
_journal_issue 6
_journal_name_full 'Acta Crystallographica Section C'
_journal_page_first 1120
_journal_page_last 1121
_journal_paper_doi 10.1107/S0108270192012903
_journal_volume 49
_journal_year 1993
_chemical_formula_sum 'C24 H16 Cu2 N8 O4'
_chemical_formula_weight 607.5
_space_group_IT_number 2
_space_group_name_Hall '-P 1'
_space_group_name_H-M_alt 'P -1'
_symmetry_cell_setting triclinic
_symmetry_space_group_name_Hall '-P 1'
_symmetry_space_group_name_H-M 'P -1'
_cell_angle_alpha 118.40(10)
_cell_angle_beta 95.30(10)
_cell_angle_gamma 102.80(10)
_cell_formula_units_Z 1
_cell_length_a 6.620(10)
_cell_length_b 9.990(10)
_cell_length_c 10.400(10)
_cell_volume 574.1(14)
_diffrn_radiation_type Mo
_diffrn_radiation_wavelength 0.71073
_exptl_absorpt_coefficient_mu 1.98
_exptl_crystal_density_diffrn 1.757
_exptl_crystal_density_meas 1.74
_exptl_crystal_F_000 306
_cod_data_source_file mu1023.cif
_cod_data_source_block mu1023_structure_1_of_1
_cod_original_cell_volume 574.2(1.9)
_cod_database_code 2001598

loop_
_space_group_symop_id
_space_group_symop_operation_xyz
1 x,y,z
2 -x,-y,-z

loop_
_atom_site_label
_atom_site_fract_x
_atom_site_fract_y
_atom_site_fract_z
_atom_site_U_iso_or_equiv
Cu .22160(10) .15360(10) .05460(10) .0377(4)
O1 .3352(8) -.0342(5) -.3642(5) .077(4)
O2 .3234(7) -.2747(5) -.1578(5) .064(3)
N1 .2547(8) .1251(6) -.1362(6) .059(4)
N2 .1966(7) -.0660(5) -.0032(6) .048(3)
N3 .2396(6) .3822(5) .1376(5) .041(3)
N4 .2246(6) .2195(5) .2674(4) .036(2)
C1 .2941(9) .0443(6) -.2483(7) .049(3)
C2 .2627(8) -.1664(5) -.0786(5) .038(3)
C31 .2536(10) .4577(7) .0616(8) .061(4)
C32 .2694(12) .6172(9) .1303(11) .075(7)
C33 .2675(10) .6991(8) .2764(10) .069(6)
C34 .2506(9) .6233(6) .3556(8) .049(4)
C35 .2372(7) .4638(6) .2827(6) .037(3)
C41 .2217(9) .1274(7) .3260(7) .050(3)
C42 .2212(10) .1816(9) .4735(8) .064(5)
C43 .2253(10) .3341(9) .5643(7) .057(5)
C44 .2290(9) .4313(7) .5064(6) .047(4)
C45 .2283(7) .3712(6) .3577(5) .032(3)
H31 .2408 .3907 -.0463 ?
H32 .2756 .6551 .0854 ?
H33 .2622 .8079 .3161 ?
H34 .2483 .6682 .4526 ?
H41 .2179 .0321 .2626 ?
H42 .2148 .1115 .4978 ?
H43 .2146 .3657 .6514 ?
H44 .2235 .5280 .5654 ?

loop_
_geom_angle_atom_site_label_1
_geom_angle_atom_site_label_2
_geom_angle_atom_site_label_3
_geom_angle
N1 Cu N4 170.1(2)
N2 Cu N3 172.9(2)
N3 Cu N4 79.9(2)
N3 Cu N1 92.5(2)
N2 Cu N4 93.1(2)
N2 Cu N1 94.5(4)
N2 C2 O2 177.3(6)
N1 C1 O1 176.7(7)
Cu N2 C2 138.9(5)
Cu N1 C1 145.2(5)

loop_
_geom_bond_atom_site_label_1
_geom_bond_atom_site_label_2
_geom_bond_distance
Cu N1 1.907(5)
Cu N2 1.942(4)
Cu N3 1.991(4)
Cu N4 1.983(4)
N1 C1 1.155(7)
C1 O1 1.183(6)
N2 C2 1.151(6)
C2 O2 1.191(6)
N3 C31 1.323(8)
C31 C32 1.375(9)
C32 C33 1.343(11)
C33 C34 1.356(10)
C34 C35 1.377(7)
C35 N3 1.335(6)
C35 C45 1.463(8)
N4 C41 1.321(7)
C41 C42 1.363(8)
C42 C43 1.350(10)
C43 C44 1.362(10)
C44 C45 1.366(7)
C45 N4 1.344(6)
Cu Cu' 3.3750(10)
